data_1576771
loop_
_publ_author_name
'He, Zhanhui'
'Yang, Li'
'Zhou, Menghang'
'Zhong, Yue'
'Liu, Zheng'
'Zhang, Ziao'
'Xia, Feiyang'
'Deng, Xuezhe'
'Yan, Shuang'
'Xu, Cheng'
'Zhang, Cheng'
'Yin, Guodong'

_publ_section_title
;
 Rh(iii)-catalyzed heteroannular-selective heteroarylation of biaryls:
 facile access to heteroacenes with sulfur-embedded 5-7 ring topology.
;
_journal_issue 9
_journal_name_full 'Chemical science'
_journal_page_first 4594
_journal_page_last 4600
_journal_paper_doi 10.1039/d5sc08209a
_journal_volume 17
_journal_year 2026
_chemical_formula_moiety '2(C22 H12 S2)'
_chemical_formula_sum 'C44 H24 S4'
_chemical_formula_weight 680.87
_space_group_crystal_system triclinic
_space_group_IT_number 2
_space_group_name_Hall '-P 1'
_space_group_name_H-M_alt 'P -1'
_atom_sites_solution_hydrogens geom
_atom_sites_solution_primary dual
_audit_creation_date 2025-07-24
_audit_creation_method
;
Olex2 1.5
(compiled 2025.07.13 svn.rb7424aed for OlexSys, GUI svn.r7311)
;
_audit_update_record
;
2025-07-24 deposited with the CCDC.	2026-01-02 downloaded from the CCDC.
;
_cell_angle_alpha 97.109(2)
_cell_angle_beta 101.458(2)
_cell_angle_gamma 95.919(2)
_cell_formula_units_Z 1
_cell_length_a 7.9692(3)
_cell_length_b 9.1737(3)
_cell_length_c 11.3045(4)
_cell_measurement_reflns_used 3415
_cell_measurement_temperature 297
_cell_measurement_theta_max 66.225
_cell_measurement_theta_min 4.035
_cell_volume 796.78(5)
_computing_cell_refinement 'SAINT V8.40B (?, 2016)'
_computing_data_reduction 'SAINT V8.40B (?, 2016)'
_computing_molecular_graphics 'Olex2 1.5 (Dolomanov et al., 2009)'
_computing_publication_material 'Olex2 1.5 (Dolomanov et al., 2009)'
_computing_structure_refinement 'SHELXL 2018/3 (Sheldrick, 2015)'
_computing_structure_solution 'SHELXT 2018/2 (Sheldrick, 2018)'
_diffrn_ambient_temperature 297
_diffrn_measured_fraction_theta_full 0.986
_diffrn_measured_fraction_theta_max 0.986
_diffrn_measurement_device_type 'C19a  C     1.01781  0.28261  0.50113 -31.00000  0.09187'
_diffrn_radiation_type CuK\a
_diffrn_radiation_wavelength 1.54184
_diffrn_reflns_av_R_equivalents 0.0594
_diffrn_reflns_av_unetI/netI 0.0602
_diffrn_reflns_Laue_measured_fraction_full 0.986
_diffrn_reflns_Laue_measured_fraction_max 0.986
_diffrn_reflns_limit_h_max 9
_diffrn_reflns_limit_h_min -9
_diffrn_reflns_limit_k_max 10
_diffrn_reflns_limit_k_min -10
_diffrn_reflns_limit_l_max 13
_diffrn_reflns_limit_l_min -13
_diffrn_reflns_number 8332
_diffrn_reflns_point_group_measured_fraction_full 0.986
_diffrn_reflns_point_group_measured_fraction_max 0.986
_diffrn_reflns_theta_full 66.671
_diffrn_reflns_theta_max 66.671
_diffrn_reflns_theta_min 4.034
_diffrn_source_current 1.1
_diffrn_source_power 0.05500000000000001
_diffrn_source_voltage 50.0
_exptl_absorpt_coefficient_mu 2.993
_exptl_absorpt_correction_T_max 0.7528
_exptl_absorpt_correction_T_min 0.3349
_exptl_absorpt_correction_type multi-scan
_exptl_absorpt_process_details
;
SADABS-2016/2 (Bruker,2016/2) was used for absorption correction.
wR2(int) was 0.1556 before and 0.0696 after correction.
The Ratio of minimum to maximum transmission is 0.4449.
The \l/2 correction factor is Not present.
;
_exptl_crystal_colour 'clear yellowish yellow'
_exptl_crystal_colour_lustre clear
_exptl_crystal_colour_modifier yellowish
_exptl_crystal_colour_primary yellow
_exptl_crystal_density_diffrn 1.419
_exptl_crystal_description block
_exptl_crystal_F_000 352
_exptl_crystal_size_max 0.2
_exptl_crystal_size_mid 0.18
_exptl_crystal_size_min 0.15
_refine_diff_density_max 0.390
_refine_diff_density_min -0.476
_refine_diff_density_rms 0.064
_refine_ls_extinction_method none
_refine_ls_goodness_of_fit_ref 1.033
_refine_ls_hydrogen_treatment constr
_refine_ls_matrix_type full
_refine_ls_number_parameters 217
_refine_ls_number_reflns 2787
_refine_ls_number_restraints 0
_refine_ls_restrained_S_all 1.033
_refine_ls_R_factor_all 0.0621
_refine_ls_R_factor_gt 0.0505
_refine_ls_shift/su_max 0.000
_refine_ls_shift/su_mean 0.000
_refine_ls_structure_factor_coef Fsqd
_refine_ls_weighting_details 'w=1/[\s^2^(Fo^2^)+(0.0975P)^2^] where P=(Fo^2^+2Fc^2^)/3'
_refine_ls_weighting_scheme calc
_refine_ls_wR_factor_gt 0.1403
_refine_ls_wR_factor_ref 0.1465
_reflns_Friedel_coverage 0.000
_reflns_number_gt 2256
_reflns_number_total 2787
_reflns_threshold_expression 'I > 2\s(I)'
_cod_data_source_file d5sc08209a2.cif
_cod_data_source_block 1025liuzheng2_0m
_cod_database_code 1576771
_shelx_shelxl_version_number 2018/3
_shelx_space_group_comment
;
The symmetry employed for this shelxl refinement is uniquely defined
by the following loop, which should always be used as a source of
symmetry information in preference to the above space-group names.
They are only intended as comments.
;
_shelx_estimated_absorpt_t_max 0.662
_shelx_estimated_absorpt_t_min 0.586
_olex2_refinement_description
;
1. Fixed Uiso
 At 1.2 times of:
  All C(H) groups
2.a Aromatic/amide H refined with riding coordinates:
 C2(H2), C3(H3), C4(H4), C6(H6), C7(H7), C9(H9), C10(H10), C11(H11), C19(H19),
 C20(H20), C21(H21), C22(H22)
;
_olex2_submission_special_instructions 'No special instructions were received'

loop_
_space_group_symop_operation_xyz
'x, y, z'
'-x, -y, -z'

loop_
_atom_site_label
_atom_site_type_symbol
_atom_site_fract_x
_atom_site_fract_y
_atom_site_fract_z
_atom_site_U_iso_or_equiv
_atom_site_adp_type
_atom_site_occupancy
_atom_site_site_symmetry_order
_atom_site_calc_flag
_atom_site_refinement_flags_posn
_atom_site_refinement_flags_adp
_atom_site_refinement_flags_occupancy
_atom_site_disorder_assembly
_atom_site_disorder_group
S1 S 0.59067(8) 0.08651(6) 0.32787(5) 0.0467(2) Uani 1 1 d . . . . .
S2 S 0.74178(8) 0.32548(8) 0.05820(6) 0.0532(2) Uani 1 1 d . . . . .
C1 C 0.7524(3) 0.1900(3) 0.4487(2) 0.0420(6) Uani 1 1 d . . . . .
C2 C 0.8429(3) 0.1054(3) 0.5264(2) 0.0527(6) Uani 1 1 d . . . . .
H2 H 0.829681 0.002997 0.505186 0.063 Uiso 1 1 calc R U . . .
C3 C 0.9528(4) 0.1713(4) 0.6350(3) 0.0607(8) Uani 1 1 d . . . . .
H3 H 1.018566 0.114342 0.683872 0.073 Uiso 1 1 calc R U . . .
C4 C 0.9636(3) 0.3198(4) 0.6696(2) 0.0580(7) Uani 1 1 d . . . . .
H4 H 1.033744 0.363310 0.744120 0.070 Uiso 1 1 calc R U . . .
C5 C 0.8704(3) 0.4093(3) 0.5946(2) 0.0479(6) Uani 1 1 d . . . . .
C6 C 0.8643(4) 0.5595(3) 0.6418(3) 0.0579(7) Uani 1 1 d . . . . .
H6 H 0.934070 0.601119 0.716983 0.070 Uiso 1 1 calc R U . . .
C7 C 0.7599(4) 0.6413(3) 0.5797(3) 0.0568(7) Uani 1 1 d . . . . .
H7 H 0.745126 0.733820 0.617025 0.068 Uiso 1 1 calc R U . . .
C8 C 0.6707(3) 0.5896(3) 0.4572(2) 0.0465(6) Uani 1 1 d . . . . .
C9 C 0.5751(4) 0.6851(3) 0.3922(3) 0.0552(7) Uani 1 1 d . . . . .
H9 H 0.559120 0.775383 0.432963 0.066 Uiso 1 1 calc R U . . .
C10 C 0.5052(4) 0.6487(3) 0.2708(3) 0.0579(7) Uani 1 1 d . . . . .
H10 H 0.435689 0.709981 0.229727 0.069 Uiso 1 1 calc R U . . .
C11 C 0.5394(3) 0.5192(3) 0.2097(3) 0.0527(6) Uani 1 1 d . . . . .
H11 H 0.500929 0.498745 0.125405 0.063 Uiso 1 1 calc R U . . .
C12 C 0.6294(3) 0.4179(3) 0.2696(2) 0.0424(6) Uani 1 1 d . . . . .
C13 C 0.6876(3) 0.4469(2) 0.3993(2) 0.0403(5) Uani 1 1 d . . . . .
C14 C 0.7720(3) 0.3466(3) 0.4764(2) 0.0403(5) Uani 1 1 d . . . . .
C15 C 0.6720(3) 0.2928(3) 0.1910(2) 0.0419(5) Uani 1 1 d . . . . .
C16 C 0.6615(3) 0.1483(3) 0.2034(2) 0.0424(5) Uani 1 1 d . . . . .
C17 C 0.7079(3) 0.0546(3) 0.1057(2) 0.0454(6) Uani 1 1 d . . . . .
C18 C 0.7510(3) 0.1376(3) 0.0179(2) 0.0515(6) Uani 1 1 d . . . . .
C19 C 0.7964(4) 0.0698(4) -0.0873(2) 0.0643(8) Uani 1 1 d . . . . .
H19 H 0.825131 0.125358 -0.145546 0.077 Uiso 1 1 calc R U . . .
C20 C 0.7973(4) -0.0789(4) -0.1016(3) 0.0736(10) Uani 1 1 d . . . . .
H20 H 0.826198 -0.125580 -0.171277 0.088 Uiso 1 1 calc R U . . .
C21 C 0.7560(4) -0.1643(4) -0.0146(3) 0.0700(9) Uani 1 1 d . . . . .
H21 H 0.759178 -0.266010 -0.026549 0.084 Uiso 1 1 calc R U . . .
C22 C 0.7106(3) -0.0986(3) 0.0889(3) 0.0561(7) Uani 1 1 d . . . . .
H22 H 0.682208 -0.155339 0.146565 0.067 Uiso 1 1 calc R U . . .

loop_
_atom_site_aniso_label
_atom_site_aniso_U_11
_atom_site_aniso_U_22
_atom_site_aniso_U_33
_atom_site_aniso_U_23
_atom_site_aniso_U_13
_atom_site_aniso_U_12
S1 0.0513(4) 0.0426(4) 0.0488(4) 0.0144(3) 0.0166(3) -0.0026(3)
S2 0.0559(4) 0.0655(5) 0.0424(4) 0.0207(3) 0.0158(3) 0.0022(3)
C1 0.0410(12) 0.0512(14) 0.0402(12) 0.0166(10) 0.0175(10) 0.0063(11)
C2 0.0549(15) 0.0590(16) 0.0545(15) 0.0262(12) 0.0219(12) 0.0135(13)
C3 0.0546(16) 0.084(2) 0.0518(16) 0.0309(15) 0.0135(13) 0.0173(15)
C4 0.0480(15) 0.082(2) 0.0444(14) 0.0175(14) 0.0100(11) 0.0012(14)
C5 0.0406(13) 0.0623(16) 0.0439(13) 0.0141(11) 0.0168(10) -0.0023(12)
C6 0.0573(16) 0.0617(18) 0.0499(15) -0.0020(13) 0.0156(13) -0.0107(14)
C7 0.0635(17) 0.0492(15) 0.0593(17) 0.0015(13) 0.0271(14) -0.0045(13)
C8 0.0469(13) 0.0420(13) 0.0563(15) 0.0128(11) 0.0249(11) -0.0018(11)
C9 0.0550(15) 0.0403(14) 0.081(2) 0.0180(13) 0.0345(14) 0.0048(12)
C10 0.0554(16) 0.0513(16) 0.076(2) 0.0286(14) 0.0209(14) 0.0121(13)
C11 0.0541(15) 0.0512(15) 0.0582(16) 0.0258(12) 0.0147(12) 0.0050(12)
C12 0.0386(12) 0.0437(13) 0.0481(13) 0.0181(10) 0.0138(10) -0.0015(10)
C13 0.0366(12) 0.0419(13) 0.0476(13) 0.0155(10) 0.0189(10) -0.0005(10)
C14 0.0376(12) 0.0471(13) 0.0412(12) 0.0141(10) 0.0185(10) 0.0006(10)
C15 0.0409(12) 0.0493(14) 0.0383(12) 0.0161(10) 0.0113(10) 0.0014(10)
C16 0.0392(12) 0.0472(13) 0.0415(13) 0.0110(10) 0.0099(10) 0.0013(10)
C17 0.0350(12) 0.0550(15) 0.0447(13) 0.0064(11) 0.0070(10) 0.0033(11)
C18 0.0407(13) 0.0725(18) 0.0406(13) 0.0095(12) 0.0075(10) 0.0048(12)
C19 0.0533(16) 0.097(2) 0.0424(15) 0.0062(15) 0.0104(12) 0.0112(16)
C20 0.0595(18) 0.103(3) 0.0506(17) -0.0151(17) 0.0076(14) 0.0148(18)
C21 0.0528(16) 0.070(2) 0.077(2) -0.0150(16) 0.0046(15) 0.0091(14)
C22 0.0457(14) 0.0548(16) 0.0628(17) 0.0012(13) 0.0068(12) 0.0013(12)

loop_
_atom_type_symbol
_atom_type_description
_atom_type_scat_dispersion_real
_atom_type_scat_dispersion_imag
_atom_type_scat_source
C C 0.0181 0.0091 'International Tables Vol C Tables 4.2.6.8 and 6.1.1.4'
H H 0.0000 0.0000 'International Tables Vol C Tables 4.2.6.8 and 6.1.1.4'
S S 0.3331 0.5567 'International Tables Vol C Tables 4.2.6.8 and 6.1.1.4'

loop_
_geom_angle_atom_site_label_1
_geom_angle_atom_site_label_2
_geom_angle_atom_site_label_3
_geom_angle
_geom_angle_site_symmetry_1
_geom_angle_site_symmetry_3
_geom_angle_publ_flag
C16 S1 C1 99.44(11) . . ?
C18 S2 C15 91.38(12) . . ?
C2 C1 S1 114.77(19) . . ?
C2 C1 C14 121.2(2) . . ?
C14 C1 S1 123.33(18) . . ?
C1 C2 H2 119.5 . . ?
C3 C2 C1 121.0(3) . . ?
C3 C2 H2 119.5 . . ?
C2 C3 H3 120.3 . . ?
C4 C3 C2 119.4(3) . . ?
C4 C3 H3 120.3 . . ?
C3 C4 H4 119.4 . . ?
C3 C4 C5 121.3(3) . . ?
C5 C4 H4 119.4 . . ?
C4 C5 C6 119.4(3) . . ?
C4 C5 C14 120.2(3) . . ?
C6 C5 C14 120.2(2) . . ?
C5 C6 H6 119.6 . . ?
C7 C6 C5 120.8(3) . . ?
C7 C6 H6 119.6 . . ?
C6 C7 H7 119.4 . . ?
C6 C7 C8 121.2(2) . . ?
C8 C7 H7 119.4 . . ?
C9 C8 C7 119.0(2) . . ?
C9 C8 C13 120.5(2) . . ?
C13 C8 C7 120.4(2) . . ?
C8 C9 H9 119.3 . . ?
C10 C9 C8 121.4(2) . . ?
C10 C9 H9 119.3 . . ?
C9 C10 H10 120.6 . . ?
C9 C10 C11 118.7(3) . . ?
C11 C10 H10 120.6 . . ?
C10 C11 H11 118.8 . . ?
C10 C11 C12 122.4(3) . . ?
C12 C11 H11 118.8 . . ?
C11 C12 C13 119.5(2) . . ?
C11 C12 C15 116.1(2) . . ?
C13 C12 C15 124.2(2) . . ?
C8 C13 C12 116.5(2) . . ?
C8 C13 C14 117.4(2) . . ?
C12 C13 C14 126.0(2) . . ?
C1 C14 C5 116.1(2) . . ?
C1 C14 C13 125.8(2) . . ?
C5 C14 C13 117.8(2) . . ?
C12 C15 S2 119.08(17) . . ?
C16 C15 S2 111.64(19) . . ?
C16 C15 C12 129.3(2) . . ?
C15 C16 S1 120.44(19) . . ?
C15 C16 C17 114.4(2) . . ?
C17 C16 S1 125.18(19) . . ?
C18 C17 C16 110.8(2) . . ?
C18 C17 C22 119.6(2) . . ?
C22 C17 C16 129.6(2) . . ?
C17 C18 S2 111.82(18) . . ?
C17 C18 C19 121.1(3) . . ?
C19 C18 S2 127.1(2) . . ?
C18 C19 H19 120.9 . . ?
C20 C19 C18 118.1(3) . . ?
C20 C19 H19 120.9 . . ?
C19 C20 H20 119.1 . . ?
C19 C20 C21 121.8(3) . . ?
C21 C20 H20 119.1 . . ?
C20 C21 H21 119.8 . . ?
C22 C21 C20 120.5(3) . . ?
C22 C21 H21 119.8 . . ?
C17 C22 H22 120.5 . . ?
C21 C22 C17 118.9(3) . . ?
C21 C22 H22 120.5 . . ?

loop_
_geom_bond_atom_site_label_1
_geom_bond_atom_site_label_2
_geom_bond_distance
_geom_bond_site_symmetry_2
_geom_bond_publ_flag
S1 C1 1.776(2) . ?
S1 C16 1.751(2) . ?
S2 C15 1.749(2) . ?
S2 C18 1.740(3) . ?
C1 C2 1.388(3) . ?
C1 C14 1.418(3) . ?
C2 H2 0.9300 . ?
C2 C3 1.386(4) . ?
C3 H3 0.9300 . ?
C3 C4 1.359(4) . ?
C4 H4 0.9300 . ?
C4 C5 1.411(4) . ?
C5 C6 1.425(4) . ?
C5 C14 1.425(3) . ?
C6 H6 0.9300 . ?
C6 C7 1.332(4) . ?
C7 H7 0.9300 . ?
C7 C8 1.423(4) . ?
C8 C9 1.401(4) . ?
C8 C13 1.422(3) . ?
C9 H9 0.9300 . ?
C9 C10 1.361(4) . ?
C10 H10 0.9300 . ?
C10 C11 1.379(4) . ?
C11 H11 0.9300 . ?
C11 C12 1.391(3) . ?
C12 C13 1.430(3) . ?
C12 C15 1.473(3) . ?
C13 C14 1.466(3) . ?
C15 C16 1.346(3) . ?
C16 C17 1.445(3) . ?
C17 C18 1.397(4) . ?
C17 C22 1.397(4) . ?
C18 C19 1.402(4) . ?
C19 H19 0.9300 . ?
C19 C20 1.355(5) . ?
C20 H20 0.9300 . ?
C20 C21 1.399(5) . ?
C21 H21 0.9300 . ?
C21 C22 1.379(4) . ?
C22 H22 0.9300 . ?

loop_
_geom_torsion_atom_site_label_1
_geom_torsion_atom_site_label_2
_geom_torsion_atom_site_label_3
_geom_torsion_atom_site_label_4
_geom_torsion
_geom_torsion_site_symmetry_1
_geom_torsion_site_symmetry_2
_geom_torsion_site_symmetry_3
_geom_torsion_site_symmetry_4
_geom_torsion_publ_flag
S1 C1 C2 C3 -169.5(2) . . . . ?
S1 C1 C14 C5 162.00(16) . . . . ?
S1 C1 C14 C13 -12.1(3) . . . . ?
S1 C16 C17 C18 177.21(17) . . . . ?
S1 C16 C17 C22 -1.3(4) . . . . ?
S2 C15 C16 S1 -178.83(12) . . . . ?
S2 C15 C16 C17 -0.4(3) . . . . ?
S2 C18 C19 C20 179.4(2) . . . . ?
C1 S1 C16 C15 -60.7(2) . . . . ?
C1 S1 C16 C17 121.1(2) . . . . ?
C1 C2 C3 C4 4.2(4) . . . . ?
C2 C1 C14 C5 -8.1(3) . . . . ?
C2 C1 C14 C13 177.8(2) . . . . ?
C2 C3 C4 C5 -2.6(4) . . . . ?
C3 C4 C5 C6 170.5(2) . . . . ?
C3 C4 C5 C14 -4.5(4) . . . . ?
C4 C5 C6 C7 -171.2(2) . . . . ?
C4 C5 C14 C1 9.6(3) . . . . ?
C4 C5 C14 C13 -175.8(2) . . . . ?
C5 C6 C7 C8 -9.4(4) . . . . ?
C6 C5 C14 C1 -165.4(2) . . . . ?
C6 C5 C14 C13 9.2(3) . . . . ?
C6 C7 C8 C9 -174.2(2) . . . . ?
C6 C7 C8 C13 1.7(4) . . . . ?
C7 C8 C9 C10 171.7(2) . . . . ?
C7 C8 C13 C12 -165.3(2) . . . . ?
C7 C8 C13 C14 11.2(3) . . . . ?
C8 C9 C10 C11 -4.3(4) . . . . ?
C8 C13 C14 C1 157.7(2) . . . . ?
C8 C13 C14 C5 -16.2(3) . . . . ?
C9 C8 C13 C12 10.6(3) . . . . ?
C9 C8 C13 C14 -173.0(2) . . . . ?
C9 C10 C11 C12 6.0(4) . . . . ?
C10 C11 C12 C13 0.7(4) . . . . ?
C10 C11 C12 C15 -173.7(2) . . . . ?
C11 C12 C13 C8 -8.8(3) . . . . ?
C11 C12 C13 C14 175.1(2) . . . . ?
C11 C12 C15 S2 40.9(3) . . . . ?
C11 C12 C15 C16 -137.1(3) . . . . ?
C12 C13 C14 C1 -26.2(3) . . . . ?
C12 C13 C14 C5 159.9(2) . . . . ?
C12 C15 C16 S1 -0.7(4) . . . . ?
C12 C15 C16 C17 177.7(2) . . . . ?
C13 C8 C9 C10 -4.2(4) . . . . ?
C13 C12 C15 S2 -133.25(19) . . . . ?
C13 C12 C15 C16 48.8(4) . . . . ?
C14 C1 C2 C3 1.4(4) . . . . ?
C14 C5 C6 C7 3.8(4) . . . . ?
C15 S2 C18 C17 -2.03(19) . . . . ?
C15 S2 C18 C19 178.5(2) . . . . ?
C15 C12 C13 C8 165.2(2) . . . . ?
C15 C12 C13 C14 -10.9(3) . . . . ?
C15 C16 C17 C18 -1.1(3) . . . . ?
C15 C16 C17 C22 -179.6(2) . . . . ?
C16 S1 C1 C2 -123.21(18) . . . . ?
C16 S1 C1 C14 66.09(19) . . . . ?
C16 C17 C18 S2 2.1(3) . . . . ?
C16 C17 C18 C19 -178.4(2) . . . . ?
C16 C17 C22 C21 178.3(3) . . . . ?
C17 C18 C19 C20 0.0(4) . . . . ?
C18 S2 C15 C12 -176.9(2) . . . . ?
C18 S2 C15 C16 1.40(19) . . . . ?
C18 C17 C22 C21 0.0(4) . . . . ?
C18 C19 C20 C21 -0.6(5) . . . . ?
C19 C20 C21 C22 0.8(5) . . . . ?
C20 C21 C22 C17 -0.5(4) . . . . ?
C22 C17 C18 S2 -179.24(19) . . . . ?
C22 C17 C18 C19 0.3(4) . . . . ?
